data_2011281
loop_
_publ_author_name
'Maiti, Susim'
'Mukherjee, Monika'
'Nandi, Bidisha'
'Helliwell, Madeleine'
'Kundu, Nitya G.'

_publ_section_title
;
 (<i>E</i>)-2-[2-(1-Naphthyl)vinyl]-3-tosyl-2,3-dihydro-1,3-benzothiazole
;
_journal_issue 8
_journal_name_full 'Acta Crystallographica Section C'
_journal_page_first 992
_journal_page_last 994
_journal_paper_doi 10.1107/S0108270100006259
_journal_volume 56
_journal_year 2000
_chemical_formula_analytical 'C26 H21 N O2 S2'
_chemical_formula_moiety 'C26 H21 N O2 S2'
_chemical_formula_structural 'C26 H21 N O2 S2'
_chemical_formula_sum 'C26 H21 N O2 S2'
_chemical_formula_weight 443.56
_chemical_name_systematic
;
(E)-2-(2-\a-Naphthyl)vinyl-3-p-tosyl benzothiazoline
;
_space_group_IT_number 14
_symmetry_cell_setting monoclinic
_symmetry_space_group_name_Hall '-P 2yn'
_symmetry_space_group_name_H-M 'P 1 21/n 1'
_audit_creation_method SHELXL-97
_cell_angle_alpha 90.00
_cell_angle_beta 98.52(4)
_cell_angle_gamma 90.00
_cell_formula_units_Z 4
_cell_length_a 10.006(4)
_cell_length_b 8.543(3)
_cell_length_c 26.090(10)
_cell_measurement_reflns_used 20
_cell_measurement_temperature 296.2
_cell_measurement_theta_max 16.4
_cell_measurement_theta_min 14.4
_cell_volume 2205.6(15)
_computing_cell_refinement 'MSC/AFC Diffractometer Control Software'
_computing_data_collection
;
MSC/AFC Diffractometer Control Software
(Molecular Structure Corporation, 1994)
;
_computing_data_reduction 'TEXSAN (Molecular Structure Corporation, 1995)'
_computing_molecular_graphics 'ZORTEP (Zsolnai, 1995)'
_computing_publication_material SHELXL97
_computing_structure_refinement 'SHELXL97 (Sheldrick, 1997)'
_computing_structure_solution 'MULTAN88 (Debaerdemaeker et al., 1988)'
_diffrn_ambient_temperature 296.2
_diffrn_measured_fraction_theta_full .946
_diffrn_measured_fraction_theta_max .946
_diffrn_measurement_device_type 'Rigaku AFC-5R'
_diffrn_measurement_method \w-2\q
_diffrn_radiation_monochromator graphite
_diffrn_radiation_source 'Rigaku rotating anode'
_diffrn_radiation_type CuK\a
_diffrn_radiation_wavelength 1.54180
_diffrn_reflns_av_R_equivalents .0388
_diffrn_reflns_av_sigmaI/netI .0827
_diffrn_reflns_limit_h_max 11
_diffrn_reflns_limit_h_min -12
_diffrn_reflns_limit_k_max 10
_diffrn_reflns_limit_k_min -8
_diffrn_reflns_limit_l_max 32
_diffrn_reflns_limit_l_min -33
_diffrn_reflns_number 4742
_diffrn_reflns_theta_full 78.26
_diffrn_reflns_theta_max 78.26
_diffrn_reflns_theta_min 3.43
_diffrn_standards_decay_% 4.20
_diffrn_standards_interval_count 150
_diffrn_standards_number 3
_exptl_absorpt_coefficient_mu 2.371
_exptl_absorpt_correction_T_max .6485
_exptl_absorpt_correction_T_min .5365
_exptl_absorpt_correction_type empirical
_exptl_absorpt_process_details '(North et al., 1968)'
_exptl_crystal_colour colourless
_exptl_crystal_density_diffrn 1.336
_exptl_crystal_density_meas ?
_exptl_crystal_density_method none
_exptl_crystal_description prismatic
_exptl_crystal_F_000 928
_exptl_crystal_size_max .30
_exptl_crystal_size_mid .30
_exptl_crystal_size_min .20
_refine_diff_density_max .437
_refine_diff_density_min -.697
_refine_ls_extinction_coef none
_refine_ls_extinction_method none
_refine_ls_goodness_of_fit_ref 1.012
_refine_ls_hydrogen_treatment constr
_refine_ls_matrix_type full
_refine_ls_number_parameters 282
_refine_ls_number_reflns 4476
_refine_ls_number_restraints 0
_refine_ls_restrained_S_all 1.012
_refine_ls_R_factor_all .144
_refine_ls_R_factor_gt .069
_refine_ls_shift/su_max .021
_refine_ls_shift/su_mean .000
_refine_ls_structure_factor_coef Fsqd
_refine_ls_weighting_details 'calc w = 1/[\s^2^(Fo^2^)+(0.1300P)^2^] where P = (Fo^2^+2Fc^2^)/3'
_refine_ls_weighting_scheme calc
_refine_ls_wR_factor_ref .225
_reflns_number_gt 2609
_reflns_number_total 4476
_reflns_threshold_expression I>2\s(I)
_cod_data_source_file sk1385.cif
_cod_data_source_block II
_cod_depositor_comments
;
The following automatic conversions were performed:

'_exptl_crystal_density_meas' value 'not measured' was changed to '?'
- the value is perceived as not measured.

Automatic conversion script
Id: cif_fix_values 3008 2015-01-20 13:52:24Z robertas 
;
_cod_original_cell_volume 2205.0(10)
_cod_original_sg_symbol_H-M 'P 21/n'
_cod_database_code 2011281
_cod_database_fobs_code 2011281

loop_
_symmetry_equiv_pos_as_xyz
'x, y, z'
'-x+1/2, y+1/2, -z+1/2'
'-x, -y, -z'
'x-1/2, -y-1/2, z-1/2'

loop_
_atom_site_label
_atom_site_fract_x
_atom_site_fract_y
_atom_site_fract_z
_atom_site_U_iso_or_equiv
_atom_site_adp_type
_atom_site_calc_flag
_atom_site_refinement_flags
_atom_site_occupancy
_atom_site_disorder_assembly
_atom_site_disorder_group
_atom_site_type_symbol
S1 .68306(12) .12191(12) .13897(4) .0418(3) Uani d . 1 . . S
S2 .72636(13) -.31393(14) .19327(4) .0487(3) Uani d . 1 . . S
N .6235(4) -.0549(4) .14712(12) .0394(8) Uani d . 1 . . N
O1 .5988(4) .1867(4) .09521(12) .0561(9) Uani d . 1 . . O
O2 .6927(4) .1978(4) .18794(12) .0545(9) Uani d . 1 . . O
C1 .9521(6) .0613(7) .1587(2) .0624(14) Uani d . 1 . . C
H1 .9382 .0418 .1926 .075 Uiso calc R 1 . . H
C2 1.0811(6) .0500(7) .1455(3) .0713(16) Uani d . 1 . . C
H2 1.1525 .0200 .1706 .086 Uiso calc R 1 . . H
C3 1.1052(7) .0822(7) .0964(3) .0737(17) Uani d . 1 . . C
C4 1.2456(7) .0734(10) .0824(3) .118(4) Uani d . 1 . . C
H4A 1.291(3) .161(6) .093(2) .176 Uiso calc R 1 . . H
H4B 1.2406(8) .064(8) .0478(19) .176 Uiso calc R 1 . . H
H4C 1.289(3) -.010(6) .098(2) .176 Uiso calc R 1 . . H
C5 .9983(8) .1224(9) .0605(3) .093(2) Uani d . 1 . . C
H5 1.0134 .1440 .0269 .112 Uiso calc R 1 . . H
C6 .8674(6) .1325(8) .0720(2) .0724(17) Uani d . 1 . . C
H6 .7962 .1597 .0464 .087 Uiso calc R 1 . . H
C7 .8447(5) .1014(5) .12186(16) .0425(10) Uani d . 1 . . C
C8 .6233(4) -.1704(5) .10762(14) .0367(9) Uani d . 1 . . C
C9 .5751(5) -.1500(6) .05554(16) .0518(12) Uani d . 1 . . C
H9 .5357 -.0558 .0435 .062 Uiso calc R 1 . . H
C10 .5865(6) -.2721(6) .02197(17) .0591(14) Uani d . 1 . . C
H10 .5562 -.2595 -.0132 .071 Uiso calc R 1 . . H
C11 .6420(5) -.4117(6) .0399(2) .0568(13) Uani d . 1 . . C
H11 .6507 -.4920 .0165 .068 Uiso calc R 1 . . H
C12 .6859(5) -.4355(6) .09261(19) .0500(12) Uani d . 1 . . C
H12 .7204 -.5318 .1048 .060 Uiso calc R 1 . . H
C13 .6767(4) -.3126(5) .12603(15) .0369(9) Uani d . 1 . . C
C14 .6411(4) -.1258(5) .19956(16) .0395(10) Uani d . 1 . . C
H14 .6991 -.0583 .2238 .047 Uiso calc . 1 . . H
C15 .5076(5) -.1458(6) .21776(16) .0453(11) Uani d . 1 . . C
H15 .4398 -.1988 .1964 .054 Uiso calc R 1 . . H
C16 .4810(5) -.0932(6) .26178(17) .0460(11) Uani d . 1 . . C
H16 .5524 -.0446 .2827 .055 Uiso calc R 1 . . H
C17 .3535(5) -.1002(5) .28294(17) .0429(10) Uani d . 1 . . C
C18 .2433(5) -.1782(7) .2576(2) .0590(13) Uani d . 1 . . C
H18 .2516 -.2322 .2273 .071 Uiso calc R 1 . . H
C19 .1185(5) -.1788(7) .2760(2) .0661(15) Uani d . 1 . . C
H19 .0449 -.2302 .2574 .079 Uiso calc R 1 . . H
C20 .1049(6) -.1052(7) .3207(2) .0632(14) Uani d . 1 . . C
H20 .0220 -.1073 .3327 .076 Uiso calc R 1 . . H
C21 .2130(5) -.0261(6) .3491(2) .0515(12) Uani d . 1 . . C
C22 .2014(7) .0518(7) .3966(2) .0725(17) Uani d . 1 . . C
H22 .1190 .0510 .4090 .087 Uiso calc R 1 . . H
C23 .3057(7) .1254(9) .4234(2) .088(2) Uani d . 1 . . C
H23 .2951 .1747 .4543 .106 Uiso calc R 1 . . H
C24 .4305(7) .1304(9) .4062(2) .090(2) Uani d . 1 . . C
H24 .5029 .1813 .4258 .108 Uiso calc R 1 . . H
C25 .4465(6) .0597(7) .3602(2) .0630(15) Uani d . 1 . . C
H25 .5296 .0666 .3485 .076 Uiso calc R 1 . . H
C26 .3403(5) -.0231(5) .33032(17) .0422(10) Uani d . 1 . . C

loop_
_atom_site_aniso_label
_atom_site_aniso_U_11
_atom_site_aniso_U_22
_atom_site_aniso_U_33
_atom_site_aniso_U_12
_atom_site_aniso_U_13
_atom_site_aniso_U_23
S1 .0519(7) .0315(5) .0425(6) .0052(5) .0091(5) .0003(4)
S2 .0608(8) .0507(7) .0350(5) .0172(6) .0087(5) .0079(5)
N .054(2) .0349(18) .0311(17) .0020(16) .0113(16) .0013(14)
O1 .066(2) .0441(18) .0560(19) .0105(17) .0009(17) .0132(16)
O2 .074(2) .0434(18) .0487(18) .0032(17) .0161(17) -.0155(14)
C1 .059(4) .071(4) .058(3) .000(3) .013(3) .002(3)
C2 .053(4) .081(4) .079(4) .005(3) .008(3) -.005(3)
C3 .070(4) .068(4) .089(5) -.016(3) .033(4) -.021(3)
C4 .082(5) .128(7) .158(8) -.024(5) .069(5) -.031(6)
C5 .099(5) .123(6) .068(4) -.013(5) .048(4) .003(4)
C6 .079(4) .094(4) .049(3) .000(4) .022(3) .011(3)
C7 .049(3) .042(2) .039(2) -.006(2) .014(2) -.0035(19)
C8 .042(2) .040(2) .0288(18) -.0053(19) .0054(17) -.0001(17)
C9 .068(3) .049(3) .036(2) -.003(2) .002(2) .004(2)
C10 .079(4) .066(4) .031(2) -.015(3) .005(2) -.006(2)
C11 .061(3) .056(3) .054(3) -.013(3) .013(2) -.026(2)
C12 .054(3) .041(2) .057(3) -.001(2) .013(2) -.007(2)
C13 .042(2) .036(2) .0335(19) -.0030(19) .0072(17) -.0002(17)
C14 .044(3) .036(2) .040(2) -.0005(19) .0126(19) .0006(18)
C15 .047(3) .051(3) .038(2) -.001(2) .008(2) -.0041(19)
C16 .043(3) .053(3) .044(2) -.008(2) .013(2) -.007(2)
C17 .041(3) .044(2) .046(2) -.002(2) .015(2) .000(2)
C18 .049(3) .069(3) .062(3) -.015(3) .017(2) -.011(3)
C19 .044(3) .076(4) .079(4) -.021(3) .012(3) -.003(3)
C20 .052(3) .065(3) .078(4) -.009(3) .024(3) .001(3)
C21 .052(3) .050(3) .058(3) .001(2) .027(2) .007(2)
C22 .078(4) .085(4) .065(4) .001(3) .046(3) -.005(3)
C23 .103(5) .104(5) .068(4) -.012(5) .046(4) -.030(4)
C24 .081(4) .119(6) .076(4) -.029(4) .032(3) -.050(4)
C25 .057(3) .079(4) .059(3) -.006(3) .028(3) -.017(3)
C26 .042(3) .045(2) .043(2) -.002(2) .017(2) .0029(19)

loop_
_atom_type_symbol
_atom_type_description
_atom_type_scat_dispersion_real
_atom_type_scat_dispersion_imag
_atom_type_scat_source
C C .0181 .0091 'International Tables Vol C Tables 4.2.6.8 and 6.1.1.4'
H H .0000 .0000 'International Tables Vol C Tables 4.2.6.8 and 6.1.1.4'
S S .3331 .5567 'International Tables Vol C Tables 4.2.6.8 and 6.1.1.4'
N N .0311 .0180 'International Tables Vol C Tables 4.2.6.8 and 6.1.1.4'
O O .0492 .0322 'International Tables Vol C Tables 4.2.6.8 and 6.1.1.4'

loop_
_geom_angle_atom_site_label_1
_geom_angle_atom_site_label_2
_geom_angle_atom_site_label_3
_geom_angle
_geom_angle_publ_flag
O2 S1 O1 119.7(2) yes
O2 S1 N 106.2(2) yes
O1 S1 N 106.1(2) yes
O2 S1 C7 109.4(2) yes
O1 S1 C7 107.1(2) yes
N S1 C7 107.9(2) yes
C13 S2 C14 91.0(2) yes
C8 N C14 111.8(3) yes
C8 N S1 120.1(3) no
C14 N S1 119.8(3) no
C7 C1 C2 120.2(5) no
C7 C1 H1 119.9 no
C2 C1 H1 119.9 no
C3 C2 C1 121.3(6) no
C3 C2 H2 119.4 no
C1 C2 H2 119.4 no
C5 C3 C2 117.9(6) no
C5 C3 C4 120.8(7) no
C2 C3 C4 121.3(7) no
C3 C4 H4A 109.5 no
C3 C4 H4B 109.5 no
H4A C4 H4B 109.5 no
C3 C4 H4C 109.5 no
H4A C4 H4C 109.5 no
H4B C4 H4C 109.5 no
C3 C5 C6 122.6(6) no
C3 C5 H5 118.7 no
C6 C5 H5 118.7 no
C7 C6 C5 118.9(6) no
C7 C6 H6 120.6 no
C5 C6 H6 120.6 no
C1 C7 C6 119.2(5) no
C1 C7 S1 120.2(4) no
C6 C7 S1 120.6(4) no
C9 C8 C13 120.8(4) no
C9 C8 N 125.8(4) no
C13 C8 N 113.4(3) yes
C10 C9 C8 118.6(5) no
C10 C9 H9 120.7 no
C8 C9 H9 120.7 no
C11 C10 C9 120.7(4) no
C11 C10 H10 119.7 no
C9 C10 H10 119.7 no
C10 C11 C12 121.1(4) no
C10 C11 H11 119.4 no
C12 C11 H11 119.4 no
C13 C12 C11 118.2(4) no
C13 C12 H12 120.9 no
C11 C12 H12 120.9 no
C12 C13 C8 120.6(4) no
C12 C13 S2 126.4(4) no
C8 C13 S2 113.0(3) yes
N C14 C15 110.5(4) yes
N C14 S2 105.5(3) yes
C15 C14 S2 112.2(3) yes
N C14 H14 109.5 no
C15 C14 H14 109.5 no
S2 C14 H14 109.5 no
C16 C15 C14 123.6(4) yes
C16 C15 H15 118.2 no
C14 C15 H15 118.2 no
C15 C16 C17 128.6(4) yes
C15 C16 H16 115.7 no
C17 C16 H16 115.7 no
C18 C17 C26 118.2(4) no
C18 C17 C16 121.4(4) no
C26 C17 C16 120.4(4) no
C17 C18 C19 122.0(5) no
C17 C18 H18 119.0 no
C19 C18 H18 119.0 no
C20 C19 C18 120.2(5) no
C20 C19 H19 119.9 no
C18 C19 H19 119.9 no
C19 C20 C21 121.1(5) no
C19 C20 H20 119.4 no
C21 C20 H20 119.4 no
C20 C21 C22 122.2(5) no
C20 C21 C26 119.1(5) no
C22 C21 C26 118.7(5) no
C23 C22 C21 121.4(5) no
C23 C22 H22 119.3 no
C21 C22 H22 119.3 no
C22 C23 C24 121.3(6) no
C22 C23 H23 119.3 no
C24 C23 H23 119.3 no
C25 C24 C23 119.7(6) no
C25 C24 H24 120.2 no
C23 C24 H24 120.2 no
C24 C25 C26 121.8(5) no
C24 C25 H25 119.1 no
C26 C25 H25 119.1 no
C25 C26 C17 123.5(4) no
C25 C26 C21 117.0(4) no
C17 C26 C21 119.4(4) no

loop_
_geom_bond_atom_site_label_1
_geom_bond_atom_site_label_2
_geom_bond_site_symmetry_2
_geom_bond_distance
_geom_bond_publ_flag
S1 O2 . 1.423(3) yes
S1 O1 . 1.426(3) yes
S1 N . 1.649(4) yes
S1 C7 . 1.750(5) yes
S2 C13 . 1.751(4) yes
S2 C14 . 1.838(4) yes
N C8 . 1.426(5) yes
N C14 . 1.482(5) yes
C1 C7 . 1.375(7) no
C1 C2 . 1.388(7) no
C1 H1 . .9300 no
C2 C3 . 1.365(9) no
C2 H2 . .9300 no
C3 C5 . 1.357(9) no
C3 C4 . 1.506(9) no
C4 H4A . .8987 no
C4 H4B . .8987 no
C4 H4C . .8987 no
C5 C6 . 1.389(9) no
C5 H5 . .9300 no
C6 C7 . 1.379(6) no
C6 H6 . .9300 no
C8 C9 . 1.384(5) no
C8 C13 . 1.384(6) no
C9 C10 . 1.378(7) no
C9 H9 . .9300 no
C10 C11 . 1.368(7) no
C10 H10 . .9300 no
C11 C12 . 1.396(7) no
C11 H11 . .9300 no
C12 C13 . 1.377(6) no
C12 H12 . .9300 no
C14 C15 . 1.492(6) yes
C14 H14 . .9800 no
C15 C16 . 1.297(6) yes
C15 H15 . .9300 no
C16 C17 . 1.465(6) yes
C16 H16 . .9300 no
C17 C18 . 1.371(6) no
C17 C26 . 1.424(6) no
C18 C19 . 1.403(7) no
C18 H18 . .9300 no
C19 C20 . 1.349(7) no
C19 H19 . .9300 no
C20 C21 . 1.392(7) no
C20 H20 . .9300 no
C21 C22 . 1.425(7) no
C21 C26 . 1.431(6) no
C22 C23 . 1.326(8) no
C22 H22 . .9300 no
C23 C24 . 1.388(8) no
C23 H23 . .9300 no
C24 C25 . 1.374(7) no
C24 H24 . .9300 no
C25 C26 . 1.412(7) no
C25 H25 . .9300 no

loop_
_geom_hbond_atom_site_label_D
_geom_hbond_atom_site_label_H
_geom_hbond_atom_site_label_A
_geom_hbond_site_symmetry_A
_geom_hbond_distance_DH
_geom_hbond_distance_HA
_geom_hbond_distance_DA
_geom_hbond_angle_DHA
_geom_hbond_publ_flag
C10 H10 O1 3_655 .93 2.53 3.411(6) 159.1 yes
C12 H12 O1 1_545 .93 2.69 3.346(6) 128.3 yes
C20 H20 O2 2_545 .93 2.71 3.399(6) 131.8 yes

loop_
_geom_torsion_atom_site_label_1
_geom_torsion_atom_site_label_2
_geom_torsion_atom_site_label_3
_geom_torsion_atom_site_label_4
_geom_torsion
_geom_torsion_publ_flag
O2 S1 N C8 -169.4(3) no
O1 S1 N C8 62.3(4) no
C7 S1 N C8 -52.2(4) no
O2 S1 N C14 -23.4(4) no
O1 S1 N C14 -151.8(3) no
C7 S1 N C14 93.8(3) no
C7 C1 C2 C3 1.8(9) no
C1 C2 C3 C5 -1.4(10) no
C1 C2 C3 C4 178.6(6) no
C2 C3 C5 C6 .3(11) no
C4 C3 C5 C6 -179.7(7) no
C3 C5 C6 C7 .4(11) no
C2 C1 C7 C6 -1.0(8) no
C2 C1 C7 S1 -177.9(4) no
C5 C6 C7 C1 .0(9) no
C5 C6 C7 S1 176.8(5) no
O2 S1 C7 C1 40.1(5) no
O1 S1 C7 C1 171.2(4) no
N S1 C7 C1 -75.0(4) no
O2 S1 C7 C6 -136.8(4) no
O1 S1 C7 C6 -5.6(5) no
N S1 C7 C6 108.1(5) no
C14 N C8 C9 162.1(4) no
S1 N C8 C9 -49.4(6) no
C14 N C8 C13 -17.4(5) no
S1 N C8 C13 131.0(3) no
C13 C8 C9 C10 -2.7(7) no
N C8 C9 C10 177.8(4) no
C8 C9 C10 C11 1.2(8) no
C9 C10 C11 C12 1.4(8) no
C10 C11 C12 C13 -2.5(7) no
C11 C12 C13 C8 1.0(7) no
C11 C12 C13 S2 -179.4(4) no
C9 C8 C13 C12 1.6(7) no
N C8 C13 C12 -178.9(4) no
C9 C8 C13 S2 -178.0(4) no
N C8 C13 S2 1.5(5) no
C14 S2 C13 C12 -168.6(4) no
C14 S2 C13 C8 11.0(3) no
C8 N C14 C15 -97.6(4) no
S1 N C14 C15 113.9(4) no
C8 N C14 S2 23.9(4) no
S1 N C14 S2 -124.6(3) no
C13 S2 C14 N -19.3(3) no
C13 S2 C14 C15 101.1(3) no
N C14 C15 C16 -127.0(5) no
S2 C14 C15 C16 115.5(5) no
C14 C15 C16 C17 177.5(4) yes
C15 C16 C17 C18 4.5(8) no
C15 C16 C17 C26 -174.3(5) no
C26 C17 C18 C19 2.3(8) no
C16 C17 C18 C19 -176.5(5) no
C17 C18 C19 C20 -2.0(9) no
C18 C19 C20 C21 .6(9) no
C19 C20 C21 C22 -179.6(6) no
C19 C20 C21 C26 .1(8) no
C20 C21 C22 C23 179.4(6) no
C26 C21 C22 C23 -.4(9) no
C21 C22 C23 C24 .3(11) no
C22 C23 C24 C25 .9(12) no
C23 C24 C25 C26 -2.1(11) no
C24 C25 C26 C17 -178.8(6) no
C24 C25 C26 C21 2.0(8) no
C18 C17 C26 C25 179.4(5) no
C16 C17 C26 C25 -1.7(7) no
C18 C17 C26 C21 -1.5(7) no
C16 C17 C26 C21 177.4(4) no
C20 C21 C26 C25 179.4(5) no
C22 C21 C26 C25 -.8(7) no
C20 C21 C26 C17 .3(7) no
C22 C21 C26 C17 -179.9(5) no

loop_
_cod_related_entry_id
_cod_related_entry_database
_cod_related_entry_code
1 ChemSpider 21107263
